data_2228285
loop_
_publ_author_name
'Zhao, Lin-xiu'
'Li, Gang-shen'

_publ_section_title
;
 5-Diethylamino-2-{[2-(2,4-dinitrophenyl)hydrazin-1-ylidene]methyl}phenol
;
_journal_coeditor_code DN2616
_journal_issue 12
_journal_name_full 'Acta Crystallographica Section E'
_journal_page_first o3108
_journal_paper_doi 10.1107/S1600536810044983
_journal_volume 66
_journal_year 2010
_chemical_formula_iupac 'C17 H19 N5 O5'
_chemical_formula_moiety 'C17 H19 N5 O5'
_chemical_formula_sum 'C17 H19 N5 O5'
_chemical_formula_weight 373.37
_chemical_name_systematic
;
5-Diethylamino-2-{[2-(2,4-dinitrophenyl)hydrazin-1-ylidene]methyl}phenol
;
_space_group_IT_number 2
_symmetry_cell_setting triclinic
_symmetry_space_group_name_Hall '-P 1'
_symmetry_space_group_name_H-M 'P -1'
_atom_sites_solution_hydrogens geom
_atom_sites_solution_primary direct
_atom_sites_solution_secondary difmap
_cell_angle_alpha 84.554(7)
_cell_angle_beta 89.733(6)
_cell_angle_gamma 75.109(7)
_cell_formula_units_Z 2
_cell_length_a 8.5300(7)
_cell_length_b 8.5410(4)
_cell_length_c 12.4910(11)
_cell_measurement_reflns_used 2780
_cell_measurement_temperature 293(2)
_cell_measurement_theta_max 25.00
_cell_measurement_theta_min 2.98
_cell_volume 875.31(12)
_computing_cell_refinement 'SAINT (Bruker, 1998)'
_computing_data_collection 'SMART (Bruker, 1998)'
_computing_data_reduction 'SAINT (Bruker, 1998)'
_computing_molecular_graphics
;
ORTEPIII (Burnett & Johnson, 1996), ORTEP-3 for Windows (Farrugia,
1997) and
PLATON (Spek, 2009)
;
_computing_publication_material 'SHELXTL (Sheldrick, 2008)'
_computing_structure_refinement 'SHELXTL (Sheldrick, 2008)'
_computing_structure_solution 'SHELXTL (Sheldrick, 2008)'
_diffrn_ambient_temperature 293(2)
_diffrn_measured_fraction_theta_full 0.998
_diffrn_measured_fraction_theta_max 0.998
_diffrn_measurement_device_type 'Bruker SMART CCD area-detector'
_diffrn_measurement_method \w
_diffrn_radiation_monochromator graphite
_diffrn_radiation_source 'fine-focus sealed tube'
_diffrn_radiation_type MoK\a
_diffrn_radiation_wavelength 0.71073
_diffrn_reflns_av_R_equivalents 0.0328
_diffrn_reflns_av_sigmaI/netI 0.0735
_diffrn_reflns_limit_h_max 10
_diffrn_reflns_limit_h_min -10
_diffrn_reflns_limit_k_max 9
_diffrn_reflns_limit_k_min -10
_diffrn_reflns_limit_l_max 14
_diffrn_reflns_limit_l_min -14
_diffrn_reflns_number 5395
_diffrn_reflns_theta_full 25.00
_diffrn_reflns_theta_max 25.00
_diffrn_reflns_theta_min 2.99
_exptl_absorpt_coefficient_mu 0.107
_exptl_absorpt_correction_T_max 0.980
_exptl_absorpt_correction_T_min 0.975
_exptl_absorpt_correction_type multi-scan
_exptl_absorpt_process_details '(SADABS; Bruker, 1998)'
_exptl_crystal_colour red
_exptl_crystal_density_diffrn 1.417
_exptl_crystal_density_method 'not measured'
_exptl_crystal_description block
_exptl_crystal_F_000 392
_exptl_crystal_size_max 0.22
_exptl_crystal_size_mid 0.19
_exptl_crystal_size_min 0.17
_refine_diff_density_max 0.176
_refine_diff_density_min -0.191
_refine_ls_extinction_method none
_refine_ls_goodness_of_fit_ref 0.953
_refine_ls_hydrogen_treatment constr
_refine_ls_matrix_type full
_refine_ls_number_parameters 257
_refine_ls_number_reflns 3069
_refine_ls_number_restraints 1
_refine_ls_restrained_S_all 0.953
_refine_ls_R_factor_all 0.1169
_refine_ls_R_factor_gt 0.0551
_refine_ls_shift/su_max 0.001
_refine_ls_shift/su_mean 0.000
_refine_ls_structure_factor_coef Fsqd
_refine_ls_weighting_details 'calc w=1/[\s^2^(Fo^2^)+(0.0449P)^2^+0.0000P] where P=(Fo^2^+2Fc^2^)/3'
_refine_ls_weighting_scheme calc
_refine_ls_wR_factor_gt 0.1026
_refine_ls_wR_factor_ref 0.1252
_reflns_number_gt 1727
_reflns_number_total 3069
_reflns_threshold_expression I>2\s(I)
_cod_data_source_file dn2616.cif
_cod_data_source_block I
_cod_original_cell_volume 875.31(11)
_cod_database_code 2228285
_cod_database_fobs_code 2228285

loop_
_symmetry_equiv_pos_as_xyz
'x, y, z'
'-x, -y, -z'

loop_
_atom_site_type_symbol
_atom_site_label
_atom_site_fract_x
_atom_site_fract_y
_atom_site_fract_z
_atom_site_U_iso_or_equiv
_atom_site_adp_type
_atom_site_calc_flag
_atom_site_refinement_flags
_atom_site_occupancy
_atom_site_disorder_assembly
_atom_site_disorder_group
O O1 0.25187(19) 0.6271(3) 0.50881(14) 0.0542(6) Uani d . 1 . .
H H1 0.1746 0.6862 0.5369 0.081 Uiso calc R 1 . .
O O2 -0.5619(2) 1.2021(3) 0.72130(18) 0.0859(9) Uani d . 1 . .
O O3 -0.4850(2) 1.0820(3) 0.57933(16) 0.0674(7) Uani d . 1 . .
O O4 -0.1960(3) 1.2721(3) 0.98125(17) 0.0822(8) Uani d . 1 . .
O O5 0.0601(3) 1.1684(3) 0.96747(16) 0.0757(7) Uani d . 1 . .
N N1 -0.0540(2) 0.8040(3) 0.52221(16) 0.0361(5) Uani d . 1 . .
N N2 -0.1829(2) 0.9124(3) 0.56372(15) 0.0380(6) Uani d . 1 . .
H H2 -0.2768 0.9352 0.5326 0.046 Uiso calc R 1 . .
N N3 -0.4544(3) 1.1282(3) 0.6656(2) 0.0510(7) Uani d . 1 . .
N N4 -0.0803(3) 1.1929(3) 0.93582(19) 0.0538(7) Uani d . 1 . .
N N5 0.3830(2) 0.2866(3) 0.22459(17) 0.0418(6) Uani d D 1 . .
C C14 0.3429(3) 0.2320(4) 0.1233(2) 0.0612(9) Uani d P 0.72 A 1
H H14A 0.4100 0.1223 0.1194 0.073 Uiso calc PR 0.72 A 1
H H14B 0.2312 0.2253 0.1268 0.073 Uiso calc PR 0.72 A 1
C C15 0.3598(5) 0.3248(6) 0.0249(3) 0.0738(14) Uani d PD 0.72 A 1
H H15A 0.4711 0.3271 0.0167 0.111 Uiso calc PR 0.72 A 1
H H15B 0.2932 0.4340 0.0258 0.111 Uiso calc PR 0.72 A 1
H H15C 0.3263 0.2760 -0.0342 0.111 Uiso calc PR 0.72 A 1
C C14B 0.3429(3) 0.2320(4) 0.1233(2) 0.0612(9) Uani d P 0.28 A 2
H H14C 0.2653 0.1684 0.1407 0.073 Uiso calc PR 0.28 A 2
H H14D 0.2842 0.3292 0.0796 0.073 Uiso calc PR 0.28 A 2
C C15B 0.4529(12) 0.1441(16) 0.0563(9) 0.067(3) Uani d PD 0.28 A 2
H H15D 0.4003 0.1415 -0.0110 0.101 Uiso calc PR 0.28 A 2
H H15E 0.4944 0.0350 0.0892 0.101 Uiso calc PR 0.28 A 2
H H15F 0.5407 0.1944 0.0441 0.101 Uiso calc PR 0.28 A 2
C C1 0.0349(3) 0.6209(3) 0.38800(18) 0.0316(6) Uani d . 1 . .
C C2 0.1988(3) 0.5694(3) 0.42192(19) 0.0347(7) Uani d . 1 A .
C C3 0.3117(3) 0.4608(3) 0.36813(19) 0.0372(7) Uani d . 1 . .
H H3 0.4188 0.4291 0.3931 0.045 Uiso calc R 1 A .
C C4 0.2693(3) 0.3972(3) 0.27695(19) 0.0340(6) Uani d . 1 A .
C C5 0.1057(3) 0.4485(3) 0.24127(19) 0.0378(7) Uani d . 1 . .
H H5 0.0733 0.4094 0.1803 0.045 Uiso calc R 1 A .
C C6 -0.0054(3) 0.5558(3) 0.29623(19) 0.0378(7) Uani d . 1 A .
H H6 -0.1127 0.5868 0.2715 0.045 Uiso calc R 1 . .
C C7 -0.0867(3) 0.7351(3) 0.4408(2) 0.0353(7) Uani d . 1 . .
H H7 -0.1934 0.7603 0.4152 0.042 Uiso calc R 1 . .
C C8 -0.1625(3) 0.9827(3) 0.65262(19) 0.0325(6) Uani d . 1 . .
C C9 -0.2895(3) 1.0890(3) 0.7042(2) 0.0349(6) Uani d . 1 . .
C C10 -0.2620(3) 1.1567(3) 0.79614(19) 0.0388(7) Uani d . 1 . .
H H10 -0.3475 1.2254 0.8288 0.047 Uiso calc R 1 . .
C C11 -0.1096(3) 1.1223(3) 0.83856(19) 0.0379(7) Uani d . 1 . .
C C12 0.0190(3) 1.0181(4) 0.7912(2) 0.0476(8) Uani d . 1 . .
H H12 0.1229 0.9949 0.8213 0.057 Uiso calc R 1 . .
C C13 -0.0069(3) 0.9507(3) 0.7016(2) 0.0420(7) Uani d . 1 . .
H H13 0.0803 0.8811 0.6711 0.050 Uiso calc R 1 . .
C C16 0.5551(3) 0.2546(4) 0.2534(2) 0.0504(8) Uani d . 1 A .
H H16A 0.6138 0.1567 0.2226 0.060 Uiso calc R 1 . .
H H16B 0.5675 0.2336 0.3310 0.060 Uiso calc R 1 . .
C C17 0.6308(3) 0.3901(4) 0.2167(2) 0.0611(9) Uani d . 1 . .
H H17A 0.6177 0.4134 0.1401 0.092 Uiso calc R 1 A .
H H17B 0.7443 0.3582 0.2356 0.092 Uiso calc R 1 . .
H H17C 0.5790 0.4856 0.2508 0.092 Uiso calc R 1 . .

loop_
_atom_site_aniso_label
_atom_site_aniso_U_11
_atom_site_aniso_U_22
_atom_site_aniso_U_33
_atom_site_aniso_U_12
_atom_site_aniso_U_13
_atom_site_aniso_U_23
O1 0.0419(11) 0.0745(17) 0.0458(12) -0.0051(11) -0.0017(9) -0.0321(11)
O2 0.0393(11) 0.118(2) 0.0921(17) 0.0162(12) -0.0029(11) -0.0701(16)
O3 0.0473(11) 0.0875(18) 0.0636(14) 0.0035(11) -0.0156(10) -0.0452(13)
O4 0.0799(16) 0.102(2) 0.0634(15) -0.0050(14) 0.0036(13) -0.0537(14)
O5 0.0664(14) 0.102(2) 0.0637(14) -0.0249(13) -0.0202(12) -0.0256(14)
N1 0.0338(12) 0.0365(14) 0.0357(12) -0.0033(10) 0.0072(10) -0.0090(11)
N2 0.0330(12) 0.0389(15) 0.0385(13) 0.0000(10) 0.0015(10) -0.0117(11)
N3 0.0367(13) 0.0542(18) 0.0583(16) 0.0033(12) -0.0024(12) -0.0271(14)
N4 0.0623(17) 0.0568(19) 0.0433(15) -0.0149(14) -0.0056(14) -0.0109(13)
N5 0.0365(12) 0.0470(16) 0.0454(14) -0.0113(11) 0.0070(11) -0.0209(12)
C14 0.0525(18) 0.078(3) 0.056(2) -0.0138(17) 0.0129(16) -0.0328(19)
C15 0.084(3) 0.083(4) 0.058(3) -0.031(3) 0.006(2) 0.000(3)
C14B 0.0525(18) 0.078(3) 0.056(2) -0.0138(17) 0.0129(16) -0.0328(19)
C15B 0.057(7) 0.083(10) 0.074(8) -0.021(6) 0.036(6) -0.061(7)
C1 0.0313(14) 0.0314(16) 0.0318(14) -0.0073(12) 0.0025(11) -0.0034(12)
C2 0.0376(15) 0.0386(18) 0.0307(15) -0.0125(13) 0.0020(12) -0.0089(13)
C3 0.0272(13) 0.0469(18) 0.0362(15) -0.0047(12) 0.0013(12) -0.0107(13)
C4 0.0352(14) 0.0326(17) 0.0364(15) -0.0114(12) 0.0064(12) -0.0066(13)
C5 0.0373(15) 0.0395(17) 0.0386(15) -0.0096(13) 0.0012(12) -0.0143(13)
C6 0.0300(14) 0.0413(18) 0.0415(16) -0.0068(12) -0.0020(12) -0.0080(14)
C7 0.0327(14) 0.0348(17) 0.0368(15) -0.0048(12) 0.0016(12) -0.0068(13)
C8 0.0365(15) 0.0282(16) 0.0312(14) -0.0054(12) 0.0028(12) -0.0036(12)
C9 0.0299(14) 0.0336(17) 0.0388(15) -0.0027(12) -0.0002(12) -0.0078(13)
C10 0.0366(15) 0.0381(18) 0.0385(16) -0.0017(13) 0.0024(13) -0.0094(13)
C11 0.0436(16) 0.0413(18) 0.0295(15) -0.0109(13) -0.0022(13) -0.0072(13)
C12 0.0344(15) 0.058(2) 0.0458(17) -0.0043(14) -0.0064(13) -0.0065(16)
C13 0.0356(15) 0.0456(19) 0.0414(16) -0.0018(13) 0.0035(13) -0.0110(14)
C16 0.0351(15) 0.049(2) 0.066(2) -0.0040(14) 0.0092(14) -0.0243(16)
C17 0.0512(18) 0.070(2) 0.068(2) -0.0201(17) 0.0168(16) -0.0263(18)

loop_
_atom_type_symbol
_atom_type_description
_atom_type_scat_dispersion_real
_atom_type_scat_dispersion_imag
_atom_type_scat_source
C C 0.0033 0.0016 'International Tables Vol C Tables 4.2.6.8 and 6.1.1.4'
H H 0.0000 0.0000 'International Tables Vol C Tables 4.2.6.8 and 6.1.1.4'
N N 0.0061 0.0033 'International Tables Vol C Tables 4.2.6.8 and 6.1.1.4'
O O 0.0106 0.0060 'International Tables Vol C Tables 4.2.6.8 and 6.1.1.4'

loop_
_geom_angle_atom_site_label_1
_geom_angle_atom_site_label_2
_geom_angle_atom_site_label_3
_geom_angle_site_symmetry_1
_geom_angle_site_symmetry_3
_geom_angle
_geom_angle_publ_flag
C2 O1 H1 . . 109.5 ?
C7 N1 N2 . . 116.1(2) ?
C8 N2 N1 . . 120.3(2) ?
C8 N2 H2 . . 119.8 ?
N1 N2 H2 . . 119.8 ?
O2 N3 O3 . . 121.8(2) ?
O2 N3 C9 . . 118.9(2) ?
O3 N3 C9 . . 119.3(2) ?
O4 N4 O5 . . 123.6(3) ?
O4 N4 C11 . . 118.6(3) ?
O5 N4 C11 . . 117.8(3) ?
C4 N5 C14 . . 121.1(2) ?
C4 N5 C16 . . 119.8(2) ?
C14 N5 C16 . . 117.2(2) ?
C15 C14 N5 . . 119.0(3) ?
C15 C14 H14A . . 107.6 ?
N5 C14 H14A . . 107.6 ?
C15 C14 H14B . . 107.6 ?
N5 C14 H14B . . 107.6 ?
H14A C14 H14B . . 107.0 ?
H15D C15B H15E . . 109.5 ?
H15D C15B H15F . . 109.5 ?
H15E C15B H15F . . 109.5 ?
C6 C1 C2 . . 116.0(2) ?
C6 C1 C7 . . 120.4(2) ?
C2 C1 C7 . . 123.6(2) ?
O1 C2 C3 . . 117.4(2) ?
O1 C2 C1 . . 121.0(2) ?
C3 C2 C1 . . 121.7(2) ?
C2 C3 C4 . . 121.5(2) ?
C2 C3 H3 . . 119.3 ?
C4 C3 H3 . . 119.3 ?
N5 C4 C3 . . 121.0(2) ?
N5 C4 C5 . . 121.4(2) ?
C3 C4 C5 . . 117.6(2) ?
C6 C5 C4 . . 120.1(2) ?
C6 C5 H5 . . 119.9 ?
C4 C5 H5 . . 119.9 ?
C5 C6 C1 . . 123.1(2) ?
C5 C6 H6 . . 118.5 ?
C1 C6 H6 . . 118.5 ?
N1 C7 C1 . . 122.6(2) ?
N1 C7 H7 . . 118.7 ?
C1 C7 H7 . . 118.7 ?
N2 C8 C13 . . 120.1(2) ?
N2 C8 C9 . . 124.3(2) ?
C13 C8 C9 . . 115.7(2) ?
C10 C9 C8 . . 121.9(2) ?
C10 C9 N3 . . 116.3(2) ?
C8 C9 N3 . . 121.8(2) ?
C11 C10 C9 . . 119.6(2) ?
C11 C10 H10 . . 120.2 ?
C9 C10 H10 . . 120.2 ?
C10 C11 C12 . . 120.8(3) ?
C10 C11 N4 . . 119.7(2) ?
C12 C11 N4 . . 119.6(2) ?
C13 C12 C11 . . 120.1(2) ?
C13 C12 H12 . . 120.0 ?
C11 C12 H12 . . 120.0 ?
C12 C13 C8 . . 122.1(3) ?
C12 C13 H13 . . 119.0 ?
C8 C13 H13 . . 119.0 ?
N5 C16 C17 . . 114.4(2) ?
N5 C16 H16A . . 108.7 ?
C17 C16 H16A . . 108.7 ?
N5 C16 H16B . . 108.7 ?
C17 C16 H16B . . 108.7 ?
H16A C16 H16B . . 107.6 ?
C16 C17 H17A . . 109.5 ?
C16 C17 H17B . . 109.5 ?
H17A C17 H17B . . 109.5 ?
C16 C17 H17C . . 109.5 ?
H17A C17 H17C . . 109.5 ?
H17B C17 H17C . . 109.5 ?

loop_
_geom_bond_atom_site_label_1
_geom_bond_atom_site_label_2
_geom_bond_site_symmetry_2
_geom_bond_distance
_geom_bond_publ_flag
O1 C2 . 1.359(3) ?
O1 H1 . 0.8200 ?
O2 N3 . 1.226(3) ?
O3 N3 . 1.234(3) ?
O4 N4 . 1.216(3) ?
O5 N4 . 1.223(3) ?
N1 C7 . 1.288(3) ?
N1 N2 . 1.377(3) ?
N2 C8 . 1.344(3) ?
N2 H2 . 0.8600 ?
N3 C9 . 1.434(3) ?
N4 C11 . 1.457(3) ?
N5 C4 . 1.379(3) ?
N5 C14 . 1.460(3) ?
N5 C16 . 1.462(3) ?
C14 C15 . 1.426(5) ?
C14 H14A . 0.9700 ?
C14 H14B . 0.9700 ?
C15 H15A . 0.9600 ?
C15 H15B . 0.9600 ?
C15 H15C . 0.9600 ?
C15B H15D . 0.9600 ?
C15B H15E . 0.9600 ?
C15B H15F . 0.9600 ?
C1 C6 . 1.402(3) ?
C1 C2 . 1.408(3) ?
C1 C7 . 1.434(3) ?
C2 C3 . 1.376(3) ?
C3 C4 . 1.395(3) ?
C3 H3 . 0.9300 ?
C4 C5 . 1.412(3) ?
C5 C6 . 1.369(3) ?
C5 H5 . 0.9300 ?
C6 H6 . 0.9300 ?
C7 H7 . 0.9300 ?
C8 C13 . 1.414(3) ?
C8 C9 . 1.419(3) ?
C9 C10 . 1.381(3) ?
C10 C11 . 1.356(3) ?
C10 H10 . 0.9300 ?
C11 C12 . 1.391(4) ?
C12 C13 . 1.351(3) ?
C12 H12 . 0.9300 ?
C13 H13 . 0.9300 ?
C16 C17 . 1.500(4) ?
C16 H16A . 0.9700 ?
C16 H16B . 0.9700 ?
C17 H17A . 0.9600 ?
C17 H17B . 0.9600 ?
C17 H17C . 0.9600 ?

loop_
_geom_hbond_atom_site_label_D
_geom_hbond_atom_site_label_H
_geom_hbond_atom_site_label_A
_geom_hbond_site_symmetry_A
_geom_hbond_distance_DH
_geom_hbond_distance_HA
_geom_hbond_distance_DA
_geom_hbond_angle_DHA
O1 H1 N1 . 0.82 1.95 2.672(3) 146.1
N2 H2 O3 2_476 0.86 2.51 3.344(3) 162.3
C15 H15B O4 2_576 0.96 2.43 3.359(6) 164.1
C14 H14C Cg2 2_566 0.96 2.71 3.620(4) 157

loop_
_geom_torsion_atom_site_label_1
_geom_torsion_atom_site_label_2
_geom_torsion_atom_site_label_3
_geom_torsion_atom_site_label_4
_geom_torsion_site_symmetry_1
_geom_torsion_site_symmetry_2
_geom_torsion_site_symmetry_3
_geom_torsion_site_symmetry_4
_geom_torsion
_geom_torsion_publ_flag
C7 N1 N2 C8 . . . . 175.9(2) ?
C4 N5 C14 C15 . . . . 86.9(4) ?
C16 N5 C14 C15 . . . . -77.4(4) ?
C6 C1 C2 O1 . . . . 178.8(2) ?
C7 C1 C2 O1 . . . . -0.2(4) ?
C6 C1 C2 C3 . . . . -0.3(3) ?
C7 C1 C2 C3 . . . . -179.3(2) ?
O1 C2 C3 C4 . . . . -178.8(2) ?
C1 C2 C3 C4 . . . . 0.3(4) ?
C14 N5 C4 C3 . . . . -173.9(2) ?
C16 N5 C4 C3 . . . . -10.0(4) ?
C14 N5 C4 C5 . . . . 7.0(4) ?
C16 N5 C4 C5 . . . . 170.8(2) ?
C2 C3 C4 N5 . . . . -179.0(2) ?
C2 C3 C4 C5 . . . . 0.2(4) ?
N5 C4 C5 C6 . . . . 178.5(2) ?
C3 C4 C5 C6 . . . . -0.6(4) ?
C4 C5 C6 C1 . . . . 0.6(4) ?
C2 C1 C6 C5 . . . . -0.1(4) ?
C7 C1 C6 C5 . . . . 178.9(2) ?
N2 N1 C7 C1 . . . . 179.2(2) ?
C6 C1 C7 N1 . . . . -176.6(2) ?
C2 C1 C7 N1 . . . . 2.3(4) ?
N1 N2 C8 C13 . . . . 2.6(3) ?
N1 N2 C8 C9 . . . . -176.6(2) ?
N2 C8 C9 C10 . . . . 179.3(2) ?
C13 C8 C9 C10 . . . . 0.1(4) ?
N2 C8 C9 N3 . . . . 1.3(4) ?
C13 C8 C9 N3 . . . . -177.9(2) ?
O2 N3 C9 C10 . . . . -8.1(4) ?
O3 N3 C9 C10 . . . . 174.4(2) ?
O2 N3 C9 C8 . . . . 170.0(3) ?
O3 N3 C9 C8 . . . . -7.5(4) ?
C8 C9 C10 C11 . . . . 0.5(4) ?
N3 C9 C10 C11 . . . . 178.6(2) ?
C9 C10 C11 C12 . . . . -0.8(4) ?
C9 C10 C11 N4 . . . . -179.7(2) ?
O4 N4 C11 C10 . . . . 5.3(4) ?
O5 N4 C11 C10 . . . . -175.0(2) ?
O4 N4 C11 C12 . . . . -173.7(3) ?
O5 N4 C11 C12 . . . . 6.0(4) ?
C10 C11 C12 C13 . . . . 0.4(4) ?
N4 C11 C12 C13 . . . . 179.4(2) ?
C11 C12 C13 C8 . . . . 0.2(4) ?
N2 C8 C13 C12 . . . . -179.7(2) ?
C9 C8 C13 C12 . . . . -0.4(4) ?
C4 N5 C16 C17 . . . . -72.3(3) ?
C14 N5 C16 C17 . . . . 92.2(3) ?
